data_7042595
loop_
_publ_author_name
'McKeown, Paul'
'Brown-Humes, James'
'Davidson, Matthew G.'
'Mahon, Mary F.'
'Woodman, Timothy J.'
'Jones, Matthew D.'

_publ_section_title
;
 Ligands and complexes based on piperidine and their exploitation of the
 ring opening polymerisation of rac-lactide.
;
_journal_issue 15
_journal_name_full 'Dalton transactions (Cambridge, England : 2003)'
_journal_page_first 5048
_journal_page_last 5057
_journal_paper_doi 10.1039/c7dt00751e
_journal_volume 46
_journal_year 2017
_chemical_formula_sum 'C21 H33 N2 O Zn0.5'
_chemical_formula_weight 362.18
_space_group_crystal_system tetragonal
_space_group_IT_number 122
_space_group_name_Hall 'I -4 2bw'
_space_group_name_H-M_alt 'I -4 2 d'
_symmetry_space_group_name_Hall 'I -4 2bw'
_symmetry_space_group_name_H-M 'I -4 2 d'
_atom_sites_solution_hydrogens geom
_audit_creation_method SHELXL-2014/7
_audit_update_record
;
2017-02-23 deposited with the CCDC.
2017-03-23 downloaded from the CCDC.
;
_cell_angle_alpha 90
_cell_angle_beta 90
_cell_angle_gamma 90
_cell_formula_units_Z 16
_cell_length_a 24.0450(2)
_cell_length_b 24.0450(2)
_cell_length_c 14.5399(2)
_cell_measurement_reflns_used 13457
_cell_measurement_temperature 150(2)
_cell_measurement_theta_max 71.5810
_cell_measurement_theta_min 3.5430
_cell_volume 8406.42(15)
_computing_cell_refinement 'CrysAlisPro 1.171.38.43 (Rigaku OD, 2015)'
_computing_data_collection 'CrysAlisPro 1.171.38.43 (Rigaku OD, 2015)'
_computing_data_reduction 'CrysAlisPro 1.171.38.43 (Rigaku OD, 2015)'
_computing_molecular_graphics 'ORTEP3 for Windows - Farrugia, L. J. J. Appl. Crystallogr. 1997, 30, 565'
_computing_publication_material
;
 'WinGX publication routines, Farrugia, 
 L. J., J. Appl. Crystallogr., 1999, 32, 837-838
;
_computing_structure_refinement
;
 SHELXL-2014/8 (Sheldrick, 2014)
 Sheldrick GM (2008) Acta Crystallogr A64:112--122 and 
 C. B. H\"ubschle, G. M. Sheldrick and B. Dittrich
 ShelXle: a Qt graphical user interface for SHELXL
 J. Appl. Cryst., 44, (2011) 1281-1284.
;
_computing_structure_solution
; 
 SHELXT
 Sheldrick, G. M. (2008). Acta Cryst. A64, 112-122.
;
_diffrn_ambient_environment N~2~
_diffrn_ambient_temperature 150.00(10)
_diffrn_detector 'CCD plate'
_diffrn_detector_area_resol_mean 8.1150
_diffrn_detector_type EosS2
_diffrn_measured_fraction_theta_full 1.000
_diffrn_measured_fraction_theta_max 0.998
_diffrn_measurement_device 'four-circle diffractometer'
_diffrn_measurement_device_type 'SuperNova, Dual, Cu at zero, EosS2'
_diffrn_measurement_method '\w scans'
_diffrn_radiation_monochromator mirror
_diffrn_radiation_probe x-ray
_diffrn_radiation_type 'Cu K\a'
_diffrn_radiation_wavelength 1.54184
_diffrn_reflns_av_R_equivalents 0.0298
_diffrn_reflns_av_unetI/netI 0.0179
_diffrn_reflns_Laue_measured_fraction_full 1.000
_diffrn_reflns_Laue_measured_fraction_max 0.998
_diffrn_reflns_limit_h_max 29
_diffrn_reflns_limit_h_min -29
_diffrn_reflns_limit_k_max 19
_diffrn_reflns_limit_k_min -29
_diffrn_reflns_limit_l_max 17
_diffrn_reflns_limit_l_min -17
_diffrn_reflns_number 28432
_diffrn_reflns_point_group_measured_fraction_full 1.000
_diffrn_reflns_point_group_measured_fraction_max 0.994
_diffrn_reflns_theta_full 67.684
_diffrn_reflns_theta_max 72.413
_diffrn_reflns_theta_min 3.552
_diffrn_source 'sealed X-ray tube'
_diffrn_source_type 'SuperNova (Cu) X-ray Source'
_exptl_absorpt_coefficient_mu 1.086
_exptl_absorpt_correction_T_max 1.0000
_exptl_absorpt_correction_T_min 0.8698
_exptl_absorpt_correction_type multi-scan
_exptl_absorpt_process_details
;
CrysAlisPro 1.171.38.41 (Rigaku Oxford Diffraction, 2015)
Empirical absorption correction using spherical harmonics,
 implemented in SCALE3 ABSPACK scaling algorithm.
;
_exptl_crystal_colour colourless
_exptl_crystal_density_diffrn 1.145
_exptl_crystal_description block
_exptl_crystal_F_000 3136
_exptl_crystal_size_max 0.050
_exptl_crystal_size_mid 0.050
_exptl_crystal_size_min 0.050
_refine_diff_density_max 0.169
_refine_diff_density_min -0.373
_refine_diff_density_rms 0.030
_refine_ls_abs_structure_details
;
 Flack x determined using 1711 quotients [(I+)-(I-)]/[(I+)+(I-)]
 (Parsons, Flack and Wagner, Acta Cryst. B69 (2013) 249-259).
;
_refine_ls_abs_structure_Flack -0.033(9)
_refine_ls_extinction_method none
_refine_ls_goodness_of_fit_ref 1.032
_refine_ls_hydrogen_treatment constr
_refine_ls_matrix_type full
_refine_ls_number_parameters 292
_refine_ls_number_reflns 4148
_refine_ls_number_restraints 0
_refine_ls_restrained_S_all 1.032
_refine_ls_R_factor_all 0.0283
_refine_ls_R_factor_gt 0.0259
_refine_ls_shift/su_max 0.000
_refine_ls_shift/su_mean 0.000
_refine_ls_structure_factor_coef Fsqd
_refine_ls_weighting_details 'w=1/[\s^2^(Fo^2^)+(0.0390P)^2^+2.5096P] where P=(Fo^2^+2Fc^2^)/3'
_refine_ls_weighting_scheme calc
_refine_ls_wR_factor_gt 0.0657
_refine_ls_wR_factor_ref 0.0670
_reflns_Friedel_coverage 0.825
_reflns_Friedel_fraction_full 1.000
_reflns_Friedel_fraction_max 0.989
_reflns_number_gt 3940
_reflns_number_total 4148
_reflns_threshold_expression 'I > 2\s(I)'
_cod_data_source_file c7dt00751e2.cif
_cod_data_source_block S16MDJ13
_cod_depositor_comments 'Adding full bibliography for 7042587--7042595.cif.'
_cod_original_cell_volume 8406.42(18)
_cod_original_formula_sum 'C21 H33 N2 O Zn0.50'
_cod_database_code 7042595
_shelx_shelxl_version_number 2014/7
_shelx_space_group_comment
;
The symmetry employed for this shelxl refinement is uniquely defined
by the following loop, which should always be used as a source of
symmetry information in preference to the above space-group names.
They are only intended as comments.
;
_shelx_estimated_absorpt_t_min 0.948
_shelx_estimated_absorpt_t_max 0.948

loop_
_space_group_symop_operation_xyz
'x, y, z'
'y, -x, -z'
'-x, -y, z'
'-y, x, -z'
'x, -y+1/2, -z+1/4'
'-x, y+1/2, -z+1/4'
'-y, -x+1/2, z+1/4'
'y, x+1/2, z+1/4'
'x+1/2, y+1/2, z+1/2'
'y+1/2, -x+1/2, -z+1/2'
'-x+1/2, -y+1/2, z+1/2'
'-y+1/2, x+1/2, -z+1/2'
'x+1/2, -y+1, -z+3/4'
'-x+1/2, y+1, -z+3/4'
'-y+1/2, -x+1, z+3/4'
'y+1/2, x+1, z+3/4'

loop_
_atom_site_label
_atom_site_type_symbol
_atom_site_fract_x
_atom_site_fract_y
_atom_site_fract_z
_atom_site_U_iso_or_equiv
_atom_site_adp_type
_atom_site_occupancy
_atom_site_site_symmetry_order
_atom_site_calc_flag
_atom_site_refinement_flags_posn
_atom_site_refinement_flags_adp
_atom_site_refinement_flags_occupancy
_atom_site_disorder_assembly
_atom_site_disorder_group
Zn1 Zn 0.00946(2) 0.2500 0.1250 0.02898(11) Uani 1 2 d S T P A .
O1 O -0.04475(8) 0.27713(7) 0.02942(12) 0.0391(4) Uani 1 1 d . . . . .
N1 N 0.0696(3) 0.2421(3) 0.2434(6) 0.0302(13) Uani 0.6 1 d . . P A 1
H1 H 0.0450 0.2336 0.2970 0.036 Uiso 0.6 1 calc R U P A 1
C1 C -0.06200(9) 0.32611(9) 0.00651(15) 0.0303(4) Uani 1 1 d . . . . .
N2 N 0.01595(9) 0.33391(8) 0.16812(14) 0.0361(4) Uani 1 1 d . . . . .
C2 C -0.10168(9) 0.33179(10) -0.06681(16) 0.0326(5) Uani 1 1 d . . . . .
C3 C -0.11685(10) 0.38451(10) -0.09422(16) 0.0362(5) Uani 1 1 d . . . . .
H3 H -0.1423 0.3877 -0.1439 0.043 Uiso 1 1 calc R U . . .
C4 C -0.09731(10) 0.43391(11) -0.05390(18) 0.0383(5) Uani 1 1 d . . . . .
C5 C -0.06151(10) 0.42829(10) 0.01873(18) 0.0379(5) Uani 1 1 d . . . . .
H5 H -0.0485 0.4608 0.0489 0.046 Uiso 1 1 calc R U . . .
C6 C -0.04325(9) 0.37568(10) 0.05037(17) 0.0326(5) Uani 1 1 d . . . . .
C7 C -0.12574(11) 0.27959(10) -0.11212(19) 0.0413(6) Uani 1 1 d . . . . .
C8 C -0.15445(13) 0.24331(14) -0.0407(2) 0.0588(8) Uani 1 1 d . . . . .
H8A H -0.1853 0.2640 -0.0129 0.088 Uiso 1 1 calc R U . . .
H8B H -0.1277 0.2329 0.0072 0.088 Uiso 1 1 calc R U . . .
H8C H -0.1689 0.2097 -0.0703 0.088 Uiso 1 1 calc R U . . .
C9 C -0.07981(13) 0.24623(15) -0.1600(2) 0.0560(7) Uani 1 1 d . . . . .
H9A H -0.0958 0.2124 -0.1869 0.084 Uiso 1 1 calc R U . . .
H9B H -0.0512 0.2361 -0.1151 0.084 Uiso 1 1 calc R U . . .
H9C H -0.0631 0.2689 -0.2088 0.084 Uiso 1 1 calc R U . . .
C10 C -0.16913(16) 0.29406(15) -0.1854(3) 0.0698(10) Uani 1 1 d . . . . .
H10A H -0.1840 0.2597 -0.2122 0.105 Uiso 1 1 calc R U . . .
H10B H -0.1517 0.3165 -0.2338 0.105 Uiso 1 1 calc R U . . .
H10C H -0.1995 0.3152 -0.1571 0.105 Uiso 1 1 calc R U . . .
C11 C -0.11717(12) 0.49030(11) -0.0918(2) 0.0483(7) Uani 1 1 d . . . . .
C12 C -0.09369(18) 0.53863(13) -0.0377(4) 0.0995(18) Uani 1 1 d . . . . .
H12A H -0.0531 0.5393 -0.0442 0.149 Uiso 1 1 calc R U . . .
H12B H -0.1034 0.5344 0.0274 0.149 Uiso 1 1 calc R U . . .
H12C H -0.1093 0.5735 -0.0612 0.149 Uiso 1 1 calc R U . . .
C13 C -0.18059(12) 0.49347(13) -0.0863(2) 0.0535(7) Uani 1 1 d . . . . .
H13A H -0.1925 0.4884 -0.0224 0.080 Uiso 1 1 calc R U . . .
H13B H -0.1969 0.4642 -0.1246 0.080 Uiso 1 1 calc R U . . .
H13C H -0.1931 0.5299 -0.1085 0.080 Uiso 1 1 calc R U . . .
C14 C -0.10051(18) 0.49543(17) -0.1927(3) 0.0886(15) Uani 1 1 d . . . . .
H14A H -0.1144 0.5307 -0.2174 0.133 Uiso 1 1 calc R U . . .
H14B H -0.1165 0.4645 -0.2276 0.133 Uiso 1 1 calc R U . . .
H14C H -0.0599 0.4944 -0.1979 0.133 Uiso 1 1 calc R U . . .
C15 C -0.00692(9) 0.37589(9) 0.12877(18) 0.0358(4) Uani 1 1 d . . . . .
H15 H 0.0012 0.4113 0.1546 0.043 Uiso 1 1 calc R U . . .
C16 C 0.0438(4) 0.3401(4) 0.2556(7) 0.0390(17) Uani 0.6 1 d . . P A 1
H16A H 0.0168 0.3342 0.3060 0.047 Uiso 0.6 1 calc R U P A 1
H16B H 0.0586 0.3784 0.2610 0.047 Uiso 0.6 1 calc R U P A 1
C17 C 0.0914(2) 0.29826(19) 0.2647(4) 0.0304(9) Uani 0.6 1 d . . P A 1
H17 H 0.1194 0.3076 0.2161 0.036 Uiso 0.6 1 calc R U P A 1
C18 C 0.1221(5) 0.3002(6) 0.3585(11) 0.036(3) Uani 0.6 1 d . . P A 1
H18A H 0.1408 0.3367 0.3656 0.043 Uiso 0.6 1 calc R U P A 1
H18B H 0.0948 0.2962 0.4090 0.043 Uiso 0.6 1 calc R U P A 1
C19 C 0.16413(17) 0.25495(18) 0.3649(3) 0.0433(9) Uani 0.6 1 d . . P A 1
H19C H 0.1793 0.2542 0.4283 0.052 Uiso 0.6 1 calc R U P A 1
H19D H 0.1952 0.2636 0.3227 0.052 Uiso 0.6 1 calc R U P A 1
C20 C 0.1411(6) 0.1966(6) 0.3412(11) 0.043(2) Uani 0.6 1 d . . P A 1
H20A H 0.1719 0.1693 0.3383 0.052 Uiso 0.6 1 calc R U P A 1
H20B H 0.1147 0.1843 0.3894 0.052 Uiso 0.6 1 calc R U P A 1
C21 C 0.1114(4) 0.1995(4) 0.2479(6) 0.0451(18) Uani 0.6 1 d . . P A 1
H21A H 0.1394 0.2064 0.1992 0.054 Uiso 0.6 1 calc R U P A 1
H21B H 0.0938 0.1631 0.2351 0.054 Uiso 0.6 1 calc R U P A 1
C16A C 0.0606(5) 0.3482(6) 0.2382(10) 0.035(3) Uani 0.4 1 d . . P A 2
H16C H 0.0955 0.3594 0.2071 0.042 Uiso 0.4 1 calc R U P A 2
H16D H 0.0482 0.3791 0.2784 0.042 Uiso 0.4 1 calc R U P A 2
C17A C 0.0689(3) 0.2963(3) 0.2926(5) 0.0311(15) Uani 0.4 1 d . . P A 2
H17A H 0.0322 0.2864 0.3206 0.037 Uiso 0.4 1 calc R U P A 2
C18A C 0.1087(8) 0.3036(10) 0.3683(16) 0.033(3) Uani 0.4 1 d . . P A 2
H18C H 0.0939 0.3315 0.4119 0.040 Uiso 0.4 1 calc R U P A 2
H18D H 0.1441 0.3180 0.3433 0.040 Uiso 0.4 1 calc R U P A 2
C19A C 0.1200(3) 0.2491(3) 0.4203(5) 0.0538(17) Uani 0.4 1 d . . P A 2
H19A H 0.1504 0.2548 0.4653 0.065 Uiso 0.4 1 calc R U P A 2
H19B H 0.0862 0.2376 0.4543 0.065 Uiso 0.4 1 calc R U P A 2
C20A C 0.1358(10) 0.2053(10) 0.3546(17) 0.059(7) Uani 0.4 1 d . . P A 2
H20C H 0.1395 0.1696 0.3879 0.071 Uiso 0.4 1 calc R U P A 2
H20D H 0.1725 0.2146 0.3277 0.071 Uiso 0.4 1 calc R U P A 2
C21A C 0.0936(7) 0.1983(6) 0.2771(9) 0.053(3) Uani 0.4 1 d . . P A 2
H21C H 0.1077 0.1705 0.2327 0.063 Uiso 0.4 1 calc R U P A 2
H21D H 0.0583 0.1841 0.3029 0.063 Uiso 0.4 1 calc R U P A 2
N1A N 0.0828(6) 0.2528(5) 0.2273(9) 0.035(2) Uani 0.4 1 d . . P A 2
H1A H 0.1172 0.2639 0.1933 0.042 Uiso 0.4 1 calc R U P A 2

loop_
_atom_site_aniso_label
_atom_site_aniso_U_11
_atom_site_aniso_U_22
_atom_site_aniso_U_33
_atom_site_aniso_U_23
_atom_site_aniso_U_13
_atom_site_aniso_U_12
Zn1 0.0360(2) 0.0252(2) 0.02581(17) 0.00146(16) 0.000 0.000
O1 0.0522(10) 0.0277(8) 0.0376(9) 0.0010(7) -0.0140(8) 0.0021(7)
N1 0.045(4) 0.020(3) 0.026(3) 0.003(2) -0.006(2) -0.005(2)
C1 0.0317(11) 0.0299(11) 0.0292(11) 0.0028(8) 0.0023(9) 0.0027(9)
N2 0.0434(12) 0.0314(10) 0.0336(9) -0.0044(8) -0.0085(8) 0.0042(9)
C2 0.0278(11) 0.0387(12) 0.0313(11) -0.0007(9) 0.0035(9) 0.0032(9)
C3 0.0298(11) 0.0437(13) 0.0351(11) 0.0039(10) -0.0002(9) 0.0078(10)
C4 0.0294(11) 0.0358(12) 0.0497(14) 0.0070(11) 0.0024(10) 0.0073(10)
C5 0.0308(11) 0.0289(11) 0.0541(14) 0.0008(10) -0.0003(11) 0.0030(9)
C6 0.0286(11) 0.0317(11) 0.0375(12) 0.0012(9) 0.0004(9) 0.0020(9)
C7 0.0404(12) 0.0425(13) 0.0410(14) -0.0079(11) -0.0100(11) 0.0062(10)
C8 0.0554(16) 0.0488(17) 0.072(2) -0.0077(15) -0.0031(14) -0.0129(14)
C9 0.0624(17) 0.0596(17) 0.0461(14) -0.0208(15) -0.0076(12) 0.0178(16)
C10 0.071(2) 0.0624(19) 0.076(2) -0.0152(17) -0.0420(19) 0.0121(17)
C11 0.0394(14) 0.0374(14) 0.0680(17) 0.0124(12) -0.0036(12) 0.0100(11)
C12 0.090(3) 0.0295(15) 0.179(5) 0.014(2) -0.066(3) 0.0054(17)
C13 0.0447(16) 0.0502(17) 0.0656(17) 0.0084(14) 0.0004(13) 0.0201(13)
C14 0.088(3) 0.076(3) 0.101(3) 0.054(2) 0.044(2) 0.040(2)
C15 0.0362(11) 0.0284(10) 0.0428(11) -0.0043(11) -0.0029(11) 0.0015(8)
C16 0.043(5) 0.031(4) 0.043(4) -0.011(3) -0.009(3) 0.004(3)
C17 0.030(3) 0.031(2) 0.030(3) -0.0011(18) -0.0059(19) -0.005(2)
C18 0.034(6) 0.035(4) 0.039(4) -0.007(3) -0.012(4) -0.004(4)
C19 0.047(2) 0.043(2) 0.040(2) 0.007(2) -0.0186(18) -0.0082(19)
C20 0.054(4) 0.027(4) 0.048(4) -0.006(4) -0.015(3) 0.002(4)
C21 0.060(5) 0.034(3) 0.041(4) -0.004(3) -0.020(3) 0.013(3)
C16A 0.039(7) 0.028(4) 0.039(6) -0.006(4) -0.012(4) -0.011(4)
C17A 0.028(4) 0.033(3) 0.032(4) -0.005(3) 0.001(3) -0.003(3)
C18A 0.025(7) 0.036(5) 0.038(5) 0.006(4) -0.001(5) 0.004(4)
C19A 0.075(5) 0.040(3) 0.047(3) 0.005(4) -0.025(3) 0.000(4)
C20A 0.084(10) 0.036(8) 0.057(10) -0.008(6) -0.046(8) 0.027(5)
C21A 0.076(10) 0.029(4) 0.053(8) -0.005(5) -0.020(6) 0.001(6)
N1A 0.053(7) 0.020(5) 0.032(5) 0.007(3) 0.002(4) -0.002(4)

loop_
_atom_type_symbol
_atom_type_description
_atom_type_scat_dispersion_real
_atom_type_scat_dispersion_imag
_atom_type_scat_source
C C 0.0181 0.0091 'International Tables Vol C Tables 4.2.6.8 and 6.1.1.4'
H H 0.0000 0.0000 'International Tables Vol C Tables 4.2.6.8 and 6.1.1.4'
N N 0.0311 0.0180 'International Tables Vol C Tables 4.2.6.8 and 6.1.1.4'
Zn Zn -1.5491 0.6778 'International Tables Vol C Tables 4.2.6.8 and 6.1.1.4'
O O 0.0492 0.0322 'International Tables Vol C Tables 4.2.6.8 and 6.1.1.4'

loop_
_geom_angle_atom_site_label_1
_geom_angle_atom_site_label_2
_geom_angle_atom_site_label_3
_geom_angle
_geom_angle_site_symmetry_1
_geom_angle_site_symmetry_3
O1 Zn1 O1 99.32(11) . 5
O1 Zn1 N2 98.74(8) . 5
O1 Zn1 N2 86.76(7) 5 5
O1 Zn1 N2 86.76(7) . .
O1 Zn1 N2 98.74(8) 5 .
N2 Zn1 N2 171.56(12) 5 .
O1 Zn1 N1 165.6(2) . .
O1 Zn1 N1 82.04(17) 5 .
N2 Zn1 N1 95.6(2) 5 .
N2 Zn1 N1 78.9(2) . .
O1 Zn1 N1 82.04(17) . 5
O1 Zn1 N1 165.6(2) 5 5
N2 Zn1 N1 78.9(2) 5 5
N2 Zn1 N1 95.6(2) . 5
N1 Zn1 N1 100.2(4) . 5
O1 Zn1 N1A 158.4(3) . .
O1 Zn1 N1A 93.4(2) 5 .
N2 Zn1 N1A 99.4(4) 5 .
N2 Zn1 N1A 74.0(4) . .
O1 Zn1 N1A 93.4(2) . 5
O1 Zn1 N1A 158.4(3) 5 5
N2 Zn1 N1A 74.0(4) 5 5
N2 Zn1 N1A 99.4(4) . 5
N1A Zn1 N1A 80.4(6) . 5
C1 O1 Zn1 132.90(16) . .
C21 N1 C17 113.1(8) . .
C21 N1 Zn1 122.9(6) . .
C17 N1 Zn1 108.0(5) . .
C21 N1 H1 103.5 . .
C17 N1 H1 103.5 . .
Zn1 N1 H1 103.5 . .
O1 C1 C6 123.0(2) . .
O1 C1 C2 119.4(2) . .
C6 C1 C2 117.6(2) . .
C15 N2 C16 120.6(4) . .
C15 N2 C16A 115.0(6) . .
C15 N2 Zn1 125.83(16) . .
C16 N2 Zn1 113.1(4) . .
C16A N2 Zn1 117.8(6) . .
C3 C2 C1 118.5(2) . .
C3 C2 C7 122.0(2) . .
C1 C2 C7 119.5(2) . .
C2 C3 C4 124.6(2) . .
C2 C3 H3 117.7 . .
C4 C3 H3 117.7 . .
C5 C4 C3 116.6(2) . .
C5 C4 C11 123.9(2) . .
C3 C4 C11 119.4(2) . .
C4 C5 C6 122.3(2) . .
C4 C5 H5 118.9 . .
C6 C5 H5 118.9 . .
C5 C6 C1 120.2(2) . .
C5 C6 C15 116.3(2) . .
C1 C6 C15 123.4(2) . .
C8 C7 C2 110.4(2) . .
C8 C7 C10 107.2(3) . .
C2 C7 C10 111.7(2) . .
C8 C7 C9 109.7(2) . .
C2 C7 C9 110.6(2) . .
C10 C7 C9 107.1(2) . .
C7 C8 H8A 109.5 . .
C7 C8 H8B 109.5 . .
H8A C8 H8B 109.5 . .
C7 C8 H8C 109.5 . .
H8A C8 H8C 109.5 . .
H8B C8 H8C 109.5 . .
C7 C9 H9A 109.5 . .
C7 C9 H9B 109.5 . .
H9A C9 H9B 109.5 . .
C7 C9 H9C 109.5 . .
H9A C9 H9C 109.5 . .
H9B C9 H9C 109.5 . .
C7 C10 H10A 109.5 . .
C7 C10 H10B 109.5 . .
H10A C10 H10B 109.5 . .
C7 C10 H10C 109.5 . .
H10A C10 H10C 109.5 . .
H10B C10 H10C 109.5 . .
C12 C11 C14 109.9(4) . .
C12 C11 C13 107.9(3) . .
C14 C11 C13 107.9(3) . .
C12 C11 C4 112.0(2) . .
C14 C11 C4 109.5(3) . .
C13 C11 C4 109.6(2) . .
C11 C12 H12A 109.5 . .
C11 C12 H12B 109.5 . .
H12A C12 H12B 109.5 . .
C11 C12 H12C 109.5 . .
H12A C12 H12C 109.5 . .
H12B C12 H12C 109.5 . .
C11 C13 H13A 109.5 . .
C11 C13 H13B 109.5 . .
H13A C13 H13B 109.5 . .
C11 C13 H13C 109.5 . .
H13A C13 H13C 109.5 . .
H13B C13 H13C 109.5 . .
C11 C14 H14A 109.5 . .
C11 C14 H14B 109.5 . .
H14A C14 H14B 109.5 . .
C11 C14 H14C 109.5 . .
H14A C14 H14C 109.5 . .
H14B C14 H14C 109.5 . .
N2 C15 C6 127.7(2) . .
N2 C15 H15 116.2 . .
C6 C15 H15 116.2 . .
N2 C16 C17 110.8(7) . .
N2 C16 H16A 109.5 . .
C17 C16 H16A 109.5 . .
N2 C16 H16B 109.5 . .
C17 C16 H16B 109.5 . .
H16A C16 H16B 108.1 . .
N1 C17 C16 108.4(6) . .
N1 C17 C18 112.3(7) . .
C16 C17 C18 114.3(7) . .
N1 C17 H17 107.1 . .
C16 C17 H17 107.1 . .
C18 C17 H17 107.1 . .
C19 C18 C17 110.8(8) . .
C19 C18 H18A 109.5 . .
C17 C18 H18A 109.5 . .
C19 C18 H18B 109.5 . .
C17 C18 H18B 109.5 . .
H18A C18 H18B 108.1 . .
C18 C19 C20 114.0(8) . .
C18 C19 H19C 108.8 . .
C20 C19 H19C 108.8 . .
C18 C19 H19D 108.8 . .
C20 C19 H19D 108.8 . .
H19C C19 H19D 107.7 . .
C21 C20 C19 108.7(9) . .
C21 C20 H20A 109.9 . .
C19 C20 H20A 109.9 . .
C21 C20 H20B 109.9 . .
C19 C20 H20B 109.9 . .
H20A C20 H20B 108.3 . .
N1 C21 C20 113.5(9) . .
N1 C21 H21A 108.9 . .
C20 C21 H21A 108.9 . .
N1 C21 H21B 108.9 . .
C20 C21 H21B 108.9 . .
H21A C21 H21B 107.7 . .
C17A C16A N2 105.1(8) . .
C17A C16A H16C 110.7 . .
N2 C16A H16C 110.7 . .
C17A C16A H16D 110.7 . .
N2 C16A H16D 110.7 . .
H16C C16A H16D 108.8 . .
N1A C17A C18A 115.3(11) . .
N1A C17A C16A 106.7(9) . .
C18A C17A C16A 112.6(12) . .
N1A C17A H17A 107.3 . .
C18A C17A H17A 107.3 . .
C16A C17A H17A 107.3 . .
C17A C18A C19A 112.5(15) . .
C17A C18A H18C 109.1 . .
C19A C18A H18C 109.1 . .
C17A C18A H18D 109.1 . .
C19A C18A H18D 109.1 . .
H18C C18A H18D 107.8 . .
C20A C19A C18A 109.6(13) . .
C20A C19A H19A 109.7 . .
C18A C19A H19A 109.7 . .
C20A C19A H19B 109.7 . .
C18A C19A H19B 109.7 . .
H19A C19A H19B 108.2 . .
C19A C20A C21A 112.8(16) . .
C19A C20A H20C 109.0 . .
C21A C20A H20C 109.0 . .
C19A C20A H20D 109.0 . .
C21A C20A H20D 109.0 . .
H20C C20A H20D 107.8 . .
N1A C21A C20A 111.8(14) . .
N1A C21A H21C 109.3 . .
C20A C21A H21C 109.3 . .
N1A C21A H21D 109.3 . .
C20A C21A H21D 109.3 . .
H21C C21A H21D 107.9 . .
C17A N1A C21A 110.4(10) . .
C17A N1A Zn1 105.5(9) . .
C21A N1A Zn1 114.4(9) . .
C17A N1A H1A 108.8 . .
C21A N1A H1A 108.8 . .
Zn1 N1A H1A 108.8 . .

loop_
_geom_bond_atom_site_label_1
_geom_bond_atom_site_label_2
_geom_bond_distance
_geom_bond_site_symmetry_2
Zn1 O1 2.0140(17) .
Zn1 O1 2.0140(17) 5
Zn1 N2 2.118(2) 5
Zn1 N2 2.118(2) .
Zn1 N1 2.257(9) .
Zn1 N1 2.257(9) 5
Zn1 N1A 2.307(15) .
Zn1 N1A 2.307(15) 5
O1 C1 1.292(3) .
N1 C21 1.435(13) .
N1 C17 1.481(9) .
N1 H1 1.0000 .
C1 C6 1.425(3) .
C1 C2 1.437(3) .
N2 C15 1.284(3) .
N2 C16 1.444(11) .
N2 C16A 1.519(15) .
C2 C3 1.378(3) .
C2 C7 1.531(3) .
C3 C4 1.406(4) .
C3 H3 0.9500 .
C4 C5 1.369(4) .
C4 C11 1.539(3) .
C5 C6 1.416(3) .
C5 H5 0.9500 .
C6 C15 1.436(3) .
C7 C8 1.522(4) .
C7 C10 1.531(4) .
C7 C9 1.532(4) .
C8 H8A 0.9800 .
C8 H8B 0.9800 .
C8 H8C 0.9800 .
C9 H9A 0.9800 .
C9 H9B 0.9800 .
C9 H9C 0.9800 .
C10 H10A 0.9800 .
C10 H10B 0.9800 .
C10 H10C 0.9800 .
C11 C12 1.512(5) .
C11 C14 1.526(5) .
C11 C13 1.529(4) .
C12 H12A 0.9800 .
C12 H12B 0.9800 .
C12 H12C 0.9800 .
C13 H13A 0.9800 .
C13 H13B 0.9800 .
C13 H13C 0.9800 .
C14 H14A 0.9800 .
C14 H14B 0.9800 .
C14 H14C 0.9800 .
C15 H15 0.9500 .
C16 C17 1.531(12) .
C16 H16A 0.9900 .
C16 H16B 0.9900 .
C17 C18 1.552(15) .
C17 H17 1.0000 .
C18 C19 1.488(14) .
C18 H18A 0.9900 .
C18 H18B 0.9900 .
C19 C20 1.549(16) .
C19 H19C 0.9900 .
C19 H19D 0.9900 .
C20 C21 1.535(19) .
C20 H20A 0.9900 .
C20 H20B 0.9900 .
C21 H21A 0.9900 .
C21 H21B 0.9900 .
C16A C17A 1.492(18) .
C16A H16C 0.9900 .
C16A H16D 0.9900 .
C17A N1A 1.451(17) .
C17A C18A 1.47(2) .
C17A H17A 1.0000 .
C18A C19A 1.54(2) .
C18A H18C 0.9900 .
C18A H18D 0.9900 .
C19A C20A 1.47(3) .
C19A H19A 0.9900 .
C19A H19B 0.9900 .
C20A C21A 1.52(3) .
C20A H20C 0.9900 .
C20A H20D 0.9900 .
C21A N1A 1.52(2) .
C21A H21C 0.9900 .
C21A H21D 0.9900 .
N1A H1A 1.0000 .

loop_
_geom_torsion_atom_site_label_1
_geom_torsion_atom_site_label_2
_geom_torsion_atom_site_label_3
_geom_torsion_atom_site_label_4
_geom_torsion
Zn1 O1 C1 C6 0.1(4)
Zn1 O1 C1 C2 179.67(16)
O1 C1 C2 C3 -175.9(2)
C6 C1 C2 C3 3.8(3)
O1 C1 C2 C7 4.1(3)
C6 C1 C2 C7 -176.3(2)
C1 C2 C3 C4 -1.7(4)
C7 C2 C3 C4 178.4(2)
C2 C3 C4 C5 -1.3(4)
C2 C3 C4 C11 179.4(2)
C3 C4 C5 C6 2.1(4)
C11 C4 C5 C6 -178.6(2)
C4 C5 C6 C1 0.1(4)
C4 C5 C6 C15 -178.3(2)
O1 C1 C6 C5 176.6(2)
C2 C1 C6 C5 -3.0(3)
O1 C1 C6 C15 -5.1(4)
C2 C1 C6 C15 175.3(2)
C3 C2 C7 C8 -121.9(3)
C1 C2 C7 C8 58.2(3)
C3 C2 C7 C10 -2.7(4)
C1 C2 C7 C10 177.3(2)
C3 C2 C7 C9 116.5(3)
C1 C2 C7 C9 -63.4(3)
C5 C4 C11 C12 -1.5(4)
C3 C4 C11 C12 177.7(3)
C5 C4 C11 C14 120.6(3)
C3 C4 C11 C14 -60.1(3)
C5 C4 C11 C13 -121.2(3)
C3 C4 C11 C13 58.0(3)
C16 N2 C15 C6 -169.4(4)
C16A N2 C15 C6 169.1(5)
Zn1 N2 C15 C6 2.7(4)
C5 C6 C15 N2 -178.1(2)
C1 C6 C15 N2 3.5(4)
C15 N2 C16 C17 -149.7(4)
Zn1 N2 C16 C17 37.2(6)
C21 N1 C17 C16 178.7(7)
Zn1 N1 C17 C16 39.2(7)
C21 N1 C17 C18 -54.0(9)
Zn1 N1 C17 C18 166.5(6)
N2 C16 C17 N1 -51.3(7)
N2 C16 C17 C18 -177.4(7)
N1 C17 C18 C19 50.7(11)
C16 C17 C18 C19 174.7(7)
C17 C18 C19 C20 -51.0(12)
C18 C19 C20 C21 51.8(13)
C17 N1 C21 C20 56.7(10)
Zn1 N1 C21 C20 -170.7(6)
C19 C20 C21 N1 -53.7(12)
C15 N2 C16A C17A 164.2(6)
Zn1 N2 C16A C17A -28.3(10)
N2 C16A C17A N1A 56.2(11)
N2 C16A C17A C18A -176.4(10)
N1A C17A C18A C19A -53.6(16)
C16A C17A C18A C19A -176.3(11)
C17A C18A C19A C20A 52.3(17)
C18A C19A C20A C21A -53(2)
C19A C20A C21A N1A 55(2)
C18A C17A N1A C21A 52.6(15)
C16A C17A N1A C21A 178.4(10)
C18A C17A N1A Zn1 176.7(11)
C16A C17A N1A Zn1 -57.5(8)
C20A C21A N1A C17A -51.7(17)
C20A C21A N1A Zn1 -170.5(12)
